data_7718059
loop_
_publ_author_name
'Scattolin, Thomas'
'Cavarzerani, Enrico'
'Alessi, Dario'
'Mauceri, Matteo'
'Botter, Eleonora'
'Tonon, Giovanni'
'Caligiuri, Isabella'
'Repetto, Ombretta'
'Kamensek, Urska'
'Brezar, Simona Kranjc'
'Dalla Pozza, Maria'
'Palazzolo, Stefano'
'Cemazar, Maja'
'Canzonieri, Vincenzo'
'Demitri, Nicola'
'Nolan, Steven P.'
'Gasser, Gilles'
'Visentin, Fabiano'
'Rizzolio, Flavio'

_publ_section_title
;
 Unlocking the potential of organopalladium complexes for high-grade
 serous ovarian cancer therapy.
;
_journal_issue 11
_journal_name_full 'Dalton transactions (Cambridge, England : 2003)'
_journal_page_first 4685
_journal_page_last 4696
_journal_paper_doi 10.1039/d5dt00194c
_journal_volume 54
_journal_year 2025
_chemical_formula_moiety 'C27 H27 Cl N2 O8 Pd'
_chemical_formula_sum 'C27 H27 Cl N2 O8 Pd'
_chemical_formula_weight 649.35
_space_group_crystal_system triclinic
_space_group_IT_number 2
_space_group_name_Hall '-P 1'
_space_group_name_H-M_alt 'P -1'
_atom_sites_solution_hydrogens geom
_atom_sites_solution_primary direct
_atom_sites_solution_secondary difmap
_audit_creation_method SHELXL-2018/3
_audit_update_record
;
2024-03-27 deposited with the CCDC.	2025-02-14 downloaded from the CCDC.
;
_cell_angle_alpha 82.50(3)
_cell_angle_beta 68.40(3)
_cell_angle_gamma 67.68(3)
_cell_formula_units_Z 2
_cell_length_a 10.366(2)
_cell_length_b 11.949(2)
_cell_length_c 12.605(3)
_cell_measurement_reflns_used 2112
_cell_measurement_temperature 100(2)
_cell_measurement_theta_max 31.091
_cell_measurement_theta_min 1.516
_cell_volume 1342.8(6)
_computing_cell_refinement 'XDS (Kabsch, 2010)'
_computing_data_collection 'Elettra XRD2 Data Collection SW'
_computing_data_reduction 'XDS (Kabsch, 2010)'
_computing_molecular_graphics 'Ortep3 for Windows - Coot'
_computing_publication_material 'enCIFer - publCIF'
_computing_structure_refinement 'SHELXL-2018/3 (Sheldrick, 2015)'
_computing_structure_solution 'SHELXT (Sheldrick, 2015)'
_diffrn_ambient_temperature 100(2)
_diffrn_measured_fraction_theta_full 0.998
_diffrn_measured_fraction_theta_max 0.899
_diffrn_measurement_device_type
;
'Arinax MD2s Goniometer, Pilatus 6M detector'
;
_diffrn_measurement_method 'Rotating crystal'
_diffrn_radiation_type Synchrotron
_diffrn_radiation_wavelength 0.620
_diffrn_reflns_av_R_equivalents 0.0564
_diffrn_reflns_av_unetI/netI 0.0380
_diffrn_reflns_Laue_measured_fraction_full 0.998
_diffrn_reflns_Laue_measured_fraction_max 0.899
_diffrn_reflns_limit_h_max 17
_diffrn_reflns_limit_h_min -16
_diffrn_reflns_limit_k_max 18
_diffrn_reflns_limit_k_min -18
_diffrn_reflns_limit_l_max 20
_diffrn_reflns_limit_l_min -20
_diffrn_reflns_number 63021
_diffrn_reflns_point_group_measured_fraction_full 0.998
_diffrn_reflns_point_group_measured_fraction_max 0.899
_diffrn_reflns_theta_full 21.839
_diffrn_reflns_theta_max 31.091
_diffrn_reflns_theta_min 1.516
_diffrn_source 'Elettra Synchrotron - XRD2 BL'
_diffrn_standards_decay_% 0
_diffrn_standards_interval_count 0
_diffrn_standards_number 0
_exptl_absorpt_coefficient_mu 0.579
_exptl_absorpt_correction_type none
_exptl_crystal_colour Colourless
_exptl_crystal_density_diffrn 1.606
_exptl_crystal_description 'Thin rods'
_exptl_crystal_F_000 660
_exptl_crystal_size_max 0.100
_exptl_crystal_size_mid 0.050
_exptl_crystal_size_min 0.020
_refine_diff_density_max 1.268
_refine_diff_density_min -1.623
_refine_diff_density_rms 0.127
_refine_ls_extinction_coef 0.091(2)
_refine_ls_extinction_expression Fc^*^=kFc[1+0.001xFc^2^\l^3^/sin(2\q)]^-1/4^
_refine_ls_extinction_method 'SHELXL-2018/3 (Sheldrick 2018)'
_refine_ls_goodness_of_fit_ref 1.050
_refine_ls_hydrogen_treatment constr
_refine_ls_matrix_type full
_refine_ls_number_parameters 360
_refine_ls_number_reflns 11655
_refine_ls_number_restraints 0
_refine_ls_restrained_S_all 1.050
_refine_ls_R_factor_all 0.0326
_refine_ls_R_factor_gt 0.0320
_refine_ls_shift/su_max 0.002
_refine_ls_shift/su_mean 0.000
_refine_ls_structure_factor_coef Fsqd
_refine_ls_weighting_details 'w=1/[\s^2^(Fo^2^)+(0.0367P)^2^+0.9306P] where P=(Fo^2^+2Fc^2^)/3'
_refine_ls_weighting_scheme calc
_refine_ls_wR_factor_gt 0.0831
_refine_ls_wR_factor_ref 0.0834
_reflns_Friedel_coverage 0.000
_reflns_number_gt 11366
_reflns_number_total 11655
_reflns_threshold_expression 'I > 2\s(I)'
_cod_data_source_file d5dt00194c2.cif
_cod_data_source_block DA10
_cod_depositor_comments 'Adding full bibliography for 7718057--7718061.cif.'
_cod_database_code 7718059
_shelx_shelxl_version_number 2018/3
_shelx_space_group_comment
;
The symmetry employed for this shelxl refinement is uniquely defined
by the following loop, which should always be used as a source of
symmetry information in preference to the above space-group names.
They are only intended as comments.
;
_shelx_estimated_absorpt_t_min 0.944
_shelx_estimated_absorpt_t_max 0.989

loop_
_space_group_symop_operation_xyz
'x, y, z'
'-x, -y, -z'

loop_
_atom_site_label
_atom_site_type_symbol
_atom_site_fract_x
_atom_site_fract_y
_atom_site_fract_z
_atom_site_U_iso_or_equiv
_atom_site_adp_type
_atom_site_occupancy
_atom_site_site_symmetry_order
_atom_site_calc_flag
_atom_site_refinement_flags_posn
_atom_site_refinement_flags_adp
_atom_site_refinement_flags_occupancy
_atom_site_disorder_assembly
_atom_site_disorder_group
Pd_1 Pd 0.12744(2) 0.16444(2) 0.35135(2) 0.01559(4) Uani 1 1 d . . . . .
O5_2 O 0.22886(14) 0.25012(11) -0.05723(9) 0.0291(2) Uani 1 1 d . . . . .
O6_2 O 0.18996(16) 0.43943(11) -0.01216(10) 0.0319(2) Uani 1 1 d . . . . .
C9_2 C 0.20780(16) 0.32301(12) 0.01170(11) 0.0227(2) Uani 1 1 d . . . . .
C10_2 C 0.2066(3) 0.4728(2) -0.12951(16) 0.0494(6) Uani 1 1 d . . . . .
H10A_2 H 0.308269 0.428130 -0.178944 0.074 Uiso 1 1 calc R U . . .
H10B_2 H 0.186648 0.559910 -0.137877 0.074 Uiso 1 1 calc R U . . .
H10C_2 H 0.136068 0.453138 -0.151300 0.074 Uiso 1 1 calc R U . . .
C1_2 C 0.18609(17) 0.43441(12) 0.27318(12) 0.0232(2) Uani 1 1 d . . . . .
C2_2 C 0.26097(15) 0.36349(11) 0.18033(11) 0.0204(2) Uani 1 1 d . . . . .
C3_2 C 0.19895(14) 0.29635(11) 0.13333(10) 0.01829(18) Uani 1 1 d . . . . .
C4_2 C 0.14671(14) 0.20985(11) 0.19019(10) 0.01841(19) Uani 1 1 d . . . . .
C5_2 C 0.2591(2) 0.49736(14) 0.31521(14) 0.0287(3) Uani 1 1 d . . . . .
C6_2 C 0.4001(4) 0.4823(2) 0.4281(3) 0.0594(8) Uani 1 1 d . . . . .
H6A_2 H 0.483937 0.493922 0.365062 0.089 Uiso 1 1 calc R U . . .
H6B_2 H 0.436819 0.429405 0.485144 0.089 Uiso 1 1 calc R U . . .
H6C_2 H 0.329669 0.560812 0.463422 0.089 Uiso 1 1 calc R U . . .
C7_2 C 0.41864(17) 0.35285(14) 0.11196(13) 0.0267(2) Uani 1 1 d . . . . .
C8_2 C 0.6139(2) 0.2757(2) -0.06517(17) 0.0399(4) Uani 1 1 d . . . . .
H8A_2 H 0.645773 0.336865 -0.048570 0.060 Uiso 1 1 calc R U . . .
H8B_2 H 0.605475 0.289720 -0.141097 0.060 Uiso 1 1 calc R U . . .
H8C_2 H 0.687326 0.195000 -0.063127 0.060 Uiso 1 1 calc R U . . .
C11_2 C 0.09160(18) 0.14460(14) 0.13326(12) 0.0262(2) Uani 1 1 d . . . . .
C12_2 C -0.0885(3) 0.1636(3) 0.05575(19) 0.0607(8) Uani 1 1 d . . . . .
H12A_2 H -0.020038 0.140244 -0.022506 0.091 Uiso 1 1 calc R U . . .
H12B_2 H -0.185033 0.220780 0.054199 0.091 Uiso 1 1 calc R U . . .
H12C_2 H -0.101175 0.091524 0.098246 0.091 Uiso 1 1 calc R U . . .
O8_2 O -0.02857(15) 0.21984(14) 0.11046(11) 0.0354(3) Uani 1 1 d . . . . .
O7_2 O 0.14477(19) 0.03669(12) 0.11374(11) 0.0376(3) Uani 1 1 d . . . . .
O1_2 O 0.2469(2) 0.60136(12) 0.29665(13) 0.0412(3) Uani 1 1 d . . . . .
O4_2 O 0.47251(13) 0.28389(11) 0.01852(10) 0.0303(2) Uani 1 1 d . . . . .
O2_2 O 0.3262(2) 0.42731(12) 0.38502(14) 0.0432(3) Uani 1 1 d . . . . .
O3_2 O 0.48855(18) 0.39961(18) 0.13601(16) 0.0503(4) Uani 1 1 d . . . . .
C0_2 C 0.02407(18) 0.46627(14) 0.34153(13) 0.0290(3) Uani 1 1 d . . . . .
H0A_2 H -0.023358 0.440511 0.299820 0.043 Uiso 1 1 calc R U . . .
H0B_2 H -0.022951 0.553979 0.354379 0.043 Uiso 1 1 calc R U . . .
H0C_2 H 0.012487 0.425153 0.415141 0.043 Uiso 1 1 calc R U . . .
Cl_4 Cl -0.12381(4) 0.23019(4) 0.38177(3) 0.02855(7) Uani 1 1 d . . . . .
N1_3 N 0.34941(12) 0.11294(9) 0.32805(8) 0.01620(16) Uani 1 1 d . . . . .
C2_3 C 0.46940(14) 0.07135(11) 0.23477(10) 0.01920(19) Uani 1 1 d . . . . .
C3_3 C 0.60748(15) 0.07372(13) 0.22753(11) 0.0235(2) Uani 1 1 d . . . . .
H3_3 H 0.690643 0.047278 0.159179 0.028 Uiso 1 1 calc R U . . .
C4_3 C 0.62368(15) 0.11345(13) 0.31726(12) 0.0243(2) Uani 1 1 d . . . . .
H4_3 H 0.715091 0.119919 0.310043 0.029 Uiso 1 1 calc R U . . .
C4A_3 C 0.50168(14) 0.14464(12) 0.42084(11) 0.0201(2) Uani 1 1 d . . . . .
C5_3 C 0.51235(16) 0.17441(13) 0.52317(12) 0.0242(2) Uani 1 1 d . . . . .
H5_3 H 0.602424 0.179236 0.521585 0.029 Uiso 1 1 calc R U . . .
C6_3 C 0.39391(16) 0.19580(13) 0.62265(12) 0.0233(2) Uani 1 1 d . . . . .
H6_3 H 0.401627 0.216814 0.689624 0.028 Uiso 1 1 calc R U . . .
C6A_3 C 0.25801(14) 0.18697(11) 0.62739(10) 0.01938(19) Uani 1 1 d . . . . .
C7_3 C 0.13801(16) 0.19561(13) 0.73076(11) 0.0233(2) Uani 1 1 d . . . . .
H7_3 H 0.140725 0.215931 0.800106 0.028 Uiso 1 1 calc R U . . .
C8_3 C 0.01815(16) 0.17430(13) 0.72942(10) 0.0235(2) Uani 1 1 d . . . . .
H8_3 H -0.060973 0.176483 0.798990 0.028 Uiso 1 1 calc R U . . .
C9_3 C 0.01006(14) 0.14890(11) 0.62534(10) 0.01899(19) Uani 1 1 d . . . . .
N10_3 N 0.11852(12) 0.14685(9) 0.52612(8) 0.01682(16) Uani 1 1 d . . . . .
C10_3 C 0.24296(13) 0.16223(10) 0.52746(10) 0.01645(17) Uani 1 1 d . . . . .
C1A_3 C 0.36643(13) 0.14242(10) 0.42252(10) 0.01676(17) Uani 1 1 d . . . . .
C11_3 C 0.46131(16) 0.01786(12) 0.13811(11) 0.0240(2) Uani 1 1 d . . . . .
H11A_3 H 0.373961 -0.005961 0.164988 0.036 Uiso 1 1 calc R U . . .
H11B_3 H 0.551389 -0.053445 0.108154 0.036 Uiso 1 1 calc R U . . .
H11C_3 H 0.453268 0.077791 0.077607 0.036 Uiso 1 1 calc R U . . .
C12_3 C -0.12171(16) 0.12305(13) 0.62991(11) 0.0231(2) Uani 1 1 d . . . . .
H12A_3 H -0.205435 0.199369 0.635472 0.035 Uiso 1 1 calc R U . . .
H12B_3 H -0.148845 0.073572 0.696753 0.035 Uiso 1 1 calc R U . . .
H12C_3 H -0.097478 0.079228 0.560510 0.035 Uiso 1 1 calc R U . . .

loop_
_atom_site_aniso_label
_atom_site_aniso_U_11
_atom_site_aniso_U_22
_atom_site_aniso_U_33
_atom_site_aniso_U_23
_atom_site_aniso_U_13
_atom_site_aniso_U_12
Pd_1 0.01934(5) 0.01847(5) 0.01253(5) -0.00114(3) -0.00747(3) -0.00831(3)
O5_2 0.0389(6) 0.0314(5) 0.0168(4) -0.0027(3) -0.0133(4) -0.0081(4)
O6_2 0.0470(7) 0.0244(5) 0.0206(4) 0.0055(4) -0.0156(4) -0.0067(4)
C9_2 0.0266(6) 0.0238(5) 0.0158(4) 0.0013(4) -0.0103(4) -0.0047(4)
C10_2 0.0771(15) 0.0376(9) 0.0240(7) 0.0121(6) -0.0217(9) -0.0104(9)
C1_2 0.0323(6) 0.0188(5) 0.0221(5) -0.0005(4) -0.0144(5) -0.0081(4)
C2_2 0.0254(5) 0.0189(5) 0.0216(5) 0.0023(4) -0.0132(4) -0.0087(4)
C3_2 0.0221(5) 0.0193(5) 0.0141(4) -0.0008(3) -0.0089(4) -0.0053(4)
C4_2 0.0224(5) 0.0208(5) 0.0156(4) -0.0017(3) -0.0106(4) -0.0071(4)
C5_2 0.0429(8) 0.0233(6) 0.0288(6) 0.0013(5) -0.0204(6) -0.0140(5)
C6_2 0.099(2) 0.0441(11) 0.0800(17) 0.0140(11) -0.0718(17) -0.0383(12)
C7_2 0.0279(6) 0.0278(6) 0.0267(6) 0.0027(5) -0.0118(5) -0.0109(5)
C8_2 0.0280(7) 0.0517(11) 0.0340(8) 0.0020(7) -0.0040(6) -0.0150(7)
C11_2 0.0378(7) 0.0345(7) 0.0176(5) 0.0011(4) -0.0147(5) -0.0201(6)
C12_2 0.0634(14) 0.121(2) 0.0341(9) 0.0038(12) -0.0263(10) -0.0631(16)
O8_2 0.0346(6) 0.0576(8) 0.0267(5) 0.0007(5) -0.0198(5) -0.0214(5)
O7_2 0.0673(9) 0.0334(6) 0.0281(5) 0.0005(4) -0.0240(6) -0.0281(6)
O1_2 0.0672(10) 0.0260(5) 0.0463(7) 0.0073(5) -0.0337(7) -0.0223(6)
O4_2 0.0276(5) 0.0324(5) 0.0266(5) -0.0029(4) -0.0030(4) -0.0115(4)
O2_2 0.0748(10) 0.0303(6) 0.0533(8) 0.0120(5) -0.0491(8) -0.0270(6)
O3_2 0.0397(7) 0.0704(11) 0.0522(9) -0.0142(8) -0.0116(7) -0.0314(7)
C0_2 0.0327(7) 0.0240(6) 0.0266(6) -0.0055(5) -0.0085(5) -0.0063(5)
Cl_4 0.02208(14) 0.0463(2) 0.02290(14) 0.00099(12) -0.01048(11) -0.01591(13)
N1_3 0.0205(4) 0.0162(4) 0.0126(3) 0.0001(3) -0.0076(3) -0.0056(3)
C2_3 0.0220(5) 0.0187(5) 0.0151(4) -0.0008(3) -0.0068(4) -0.0047(4)
C3_3 0.0203(5) 0.0276(6) 0.0192(5) -0.0012(4) -0.0053(4) -0.0062(4)
C4_3 0.0195(5) 0.0299(6) 0.0238(5) 0.0002(4) -0.0085(4) -0.0081(4)
C4A_3 0.0201(5) 0.0235(5) 0.0191(5) 0.0003(4) -0.0100(4) -0.0073(4)
C5_3 0.0247(5) 0.0300(6) 0.0239(5) 0.0003(4) -0.0144(5) -0.0106(4)
C6_3 0.0275(6) 0.0277(6) 0.0206(5) -0.0010(4) -0.0149(5) -0.0094(4)
C6A_3 0.0237(5) 0.0217(5) 0.0155(4) -0.0010(4) -0.0104(4) -0.0072(4)
C7_3 0.0279(6) 0.0280(6) 0.0144(4) -0.0025(4) -0.0095(4) -0.0075(4)
C8_3 0.0260(6) 0.0309(6) 0.0128(4) -0.0015(4) -0.0058(4) -0.0097(4)
C9_3 0.0231(5) 0.0201(5) 0.0144(4) -0.0011(3) -0.0059(4) -0.0087(4)
N10_3 0.0210(4) 0.0178(4) 0.0138(4) -0.0008(3) -0.0069(3) -0.0081(3)
C10_3 0.0206(5) 0.0172(4) 0.0136(4) -0.0003(3) -0.0083(4) -0.0064(3)
C1A_3 0.0197(4) 0.0176(4) 0.0143(4) 0.0000(3) -0.0081(4) -0.0060(3)
C11_3 0.0288(6) 0.0236(5) 0.0164(5) -0.0055(4) -0.0076(4) -0.0044(4)
C12_3 0.0265(6) 0.0273(6) 0.0183(5) -0.0021(4) -0.0043(4) -0.0155(4)

loop_
_atom_type_symbol
_atom_type_description
_atom_type_scat_dispersion_real
_atom_type_scat_dispersion_imag
_atom_type_scat_source
C C 0.0020 0.0012 'International Tables Vol C Tables 4.2.6.8 and 6.1.1.4'
N N 0.0042 0.0025 'International Tables Vol C Tables 4.2.6.8 and 6.1.1.4'
O O 0.0077 0.0045 'International Tables Vol C Tables 4.2.6.8 and 6.1.1.4'
Cl Cl 0.1198 0.1216 'International Tables Vol C Tables 4.2.6.8 and 6.1.1.4'
Pd Pd -1.3766 0.7904 'International Tables Vol C Tables 4.2.6.8 and 6.1.1.4'
H H 0.0000 0.0000 'International Tables Vol C Tables 4.2.6.8 and 6.1.1.4'

loop_
_geom_angle_atom_site_label_1
_geom_angle_atom_site_label_2
_geom_angle_atom_site_label_3
_geom_angle
_geom_angle_site_symmetry_1
_geom_angle_site_symmetry_3
_geom_angle_publ_flag
C4_2 Pd_1 N1_3 96.32(6) . . ?
C4_2 Pd_1 N10_3 168.27(5) . . ?
N1_3 Pd_1 N10_3 79.42(5) . . ?
C4_2 Pd_1 Cl_4 84.44(5) . . ?
N1_3 Pd_1 Cl_4 177.37(3) . . ?
N10_3 Pd_1 Cl_4 99.35(5) . . ?
C9_2 O6_2 C10_2 115.34(14) . . ?
O5_2 C9_2 O6_2 123.68(12) . . ?
O5_2 C9_2 C3_2 125.43(13) . . ?
O6_2 C9_2 C3_2 110.88(12) . . ?
O6_2 C10_2 H10A_2 109.5 . . ?
O6_2 C10_2 H10B_2 109.5 . . ?
H10A_2 C10_2 H10B_2 109.5 . . ?
O6_2 C10_2 H10C_2 109.5 . . ?
H10A_2 C10_2 H10C_2 109.5 . . ?
H10B_2 C10_2 H10C_2 109.5 . . ?
C2_2 C1_2 C0_2 125.67(13) . . ?
C2_2 C1_2 C5_2 121.30(14) . . ?
C0_2 C1_2 C5_2 112.93(13) . . ?
C1_2 C2_2 C3_2 125.14(13) . . ?
C1_2 C2_2 C7_2 119.40(13) . . ?
C3_2 C2_2 C7_2 115.39(12) . . ?
C4_2 C3_2 C2_2 124.11(11) . . ?
C4_2 C3_2 C9_2 120.01(11) . . ?
C2_2 C3_2 C9_2 115.72(11) . . ?
C3_2 C4_2 C11_2 119.77(11) . . ?
C3_2 C4_2 Pd_1 124.81(9) . . ?
C11_2 C4_2 Pd_1 115.36(9) . . ?
O1_2 C5_2 O2_2 124.18(15) . . ?
O1_2 C5_2 C1_2 124.05(15) . . ?
O2_2 C5_2 C1_2 111.44(13) . . ?
O2_2 C6_2 H6A_2 109.5 . . ?
O2_2 C6_2 H6B_2 109.5 . . ?
H6A_2 C6_2 H6B_2 109.5 . . ?
O2_2 C6_2 H6C_2 109.5 . . ?
H6A_2 C6_2 H6C_2 109.5 . . ?
H6B_2 C6_2 H6C_2 109.5 . . ?
O3_2 C7_2 O4_2 123.60(16) . . ?
O3_2 C7_2 C2_2 125.47(16) . . ?
O4_2 C7_2 C2_2 110.92(13) . . ?
O4_2 C8_2 H8A_2 109.5 . . ?
O4_2 C8_2 H8B_2 109.5 . . ?
H8A_2 C8_2 H8B_2 109.5 . . ?
O4_2 C8_2 H8C_2 109.5 . . ?
H8A_2 C8_2 H8C_2 109.5 . . ?
H8B_2 C8_2 H8C_2 109.5 . . ?
O7_2 C11_2 O8_2 123.84(14) . . ?
O7_2 C11_2 C4_2 124.83(14) . . ?
O8_2 C11_2 C4_2 111.27(13) . . ?
O8_2 C12_2 H12A_2 109.5 . . ?
O8_2 C12_2 H12B_2 109.5 . . ?
H12A_2 C12_2 H12B_2 109.5 . . ?
O8_2 C12_2 H12C_2 109.5 . . ?
H12A_2 C12_2 H12C_2 109.5 . . ?
H12B_2 C12_2 H12C_2 109.5 . . ?
C11_2 O8_2 C12_2 114.59(19) . . ?
C7_2 O4_2 C8_2 119.24(15) . . ?
C5_2 O2_2 C6_2 114.33(15) . . ?
C1_2 C0_2 H0A_2 109.5 . . ?
C1_2 C0_2 H0B_2 109.5 . . ?
H0A_2 C0_2 H0B_2 109.5 . . ?
C1_2 C0_2 H0C_2 109.5 . . ?
H0A_2 C0_2 H0C_2 109.5 . . ?
H0B_2 C0_2 H0C_2 109.5 . . ?
C2_3 N1_3 C1A_3 118.87(11) . . ?
C2_3 N1_3 Pd_1 130.14(9) . . ?
C1A_3 N1_3 Pd_1 110.44(8) . . ?
N1_3 C2_3 C3_3 120.52(11) . . ?
N1_3 C2_3 C11_3 120.69(12) . . ?
C3_3 C2_3 C11_3 118.75(12) . . ?
C4_3 C3_3 C2_3 121.15(12) . . ?
C4_3 C3_3 H3_3 119.4 . . ?
C2_3 C3_3 H3_3 119.4 . . ?
C3_3 C4_3 C4A_3 118.65(12) . . ?
C3_3 C4_3 H4_3 120.7 . . ?
C4A_3 C4_3 H4_3 120.7 . . ?
C1A_3 C4A_3 C4_3 117.55(12) . . ?
C1A_3 C4A_3 C5_3 119.63(12) . . ?
C4_3 C4A_3 C5_3 122.80(12) . . ?
C6_3 C5_3 C4A_3 120.32(12) . . ?
C6_3 C5_3 H5_3 119.8 . . ?
C4A_3 C5_3 H5_3 119.8 . . ?
C5_3 C6_3 C6A_3 120.76(12) . . ?
C5_3 C6_3 H6_3 119.6 . . ?
C6A_3 C6_3 H6_3 119.6 . . ?
C10_3 C6A_3 C7_3 117.23(12) . . ?
C10_3 C6A_3 C6_3 119.97(12) . . ?
C7_3 C6A_3 C6_3 122.71(11) . . ?
C8_3 C7_3 C6A_3 119.02(11) . . ?
C8_3 C7_3 H7_3 120.5 . . ?
C6A_3 C7_3 H7_3 120.5 . . ?
C7_3 C8_3 C9_3 120.96(12) . . ?
C7_3 C8_3 H8_3 119.5 . . ?
C9_3 C8_3 H8_3 119.5 . . ?
N10_3 C9_3 C8_3 120.88(12) . . ?
N10_3 C9_3 C12_3 120.73(11) . . ?
C8_3 C9_3 C12_3 118.39(12) . . ?
C9_3 N10_3 C10_3 118.42(10) . . ?
C9_3 N10_3 Pd_1 132.97(9) . . ?
C10_3 N10_3 Pd_1 107.00(8) . . ?
N10_3 C10_3 C6A_3 123.31(11) . . ?
N10_3 C10_3 C1A_3 117.38(10) . . ?
C6A_3 C10_3 C1A_3 119.12(11) . . ?
N1_3 C1A_3 C4A_3 122.54(11) . . ?
N1_3 C1A_3 C10_3 117.25(11) . . ?
C4A_3 C1A_3 C10_3 120.04(11) . . ?
C2_3 C11_3 H11A_3 109.5 . . ?
C2_3 C11_3 H11B_3 109.5 . . ?
H11A_3 C11_3 H11B_3 109.5 . . ?
C2_3 C11_3 H11C_3 109.5 . . ?
H11A_3 C11_3 H11C_3 109.5 . . ?
H11B_3 C11_3 H11C_3 109.5 . . ?
C9_3 C12_3 H12A_3 109.5 . . ?
C9_3 C12_3 H12B_3 109.5 . . ?
H12A_3 C12_3 H12B_3 109.5 . . ?
C9_3 C12_3 H12C_3 109.5 . . ?
H12A_3 C12_3 H12C_3 109.5 . . ?
H12B_3 C12_3 H12C_3 109.5 . . ?

loop_
_geom_bond_atom_site_label_1
_geom_bond_atom_site_label_2
_geom_bond_distance
_geom_bond_site_symmetry_2
_geom_bond_publ_flag
Pd_1 C4_2 1.9892(13) . ?
Pd_1 N1_3 2.0575(12) . ?
Pd_1 N10_3 2.1564(11) . ?
Pd_1 Cl_4 2.3100(8) . ?
O5_2 C9_2 1.2143(17) . ?
O6_2 C9_2 1.3403(18) . ?
O6_2 C10_2 1.445(2) . ?
C9_2 C3_2 1.5005(17) . ?
C10_2 H10A_2 0.9800 . ?
C10_2 H10B_2 0.9800 . ?
C10_2 H10C_2 0.9800 . ?
C1_2 C2_2 1.3344(19) . ?
C1_2 C0_2 1.497(2) . ?
C1_2 C5_2 1.500(2) . ?
C2_2 C3_2 1.4847(18) . ?
C2_2 C7_2 1.505(2) . ?
C3_2 C4_2 1.3495(18) . ?
C4_2 C11_2 1.4951(18) . ?
C5_2 O1_2 1.2005(19) . ?
C5_2 O2_2 1.332(2) . ?
C6_2 O2_2 1.448(2) . ?
C6_2 H6A_2 0.9800 . ?
C6_2 H6B_2 0.9800 . ?
C6_2 H6C_2 0.9800 . ?
C7_2 O3_2 1.201(2) . ?
C7_2 O4_2 1.341(2) . ?
C8_2 O4_2 1.432(2) . ?
C8_2 H8A_2 0.9800 . ?
C8_2 H8B_2 0.9800 . ?
C8_2 H8C_2 0.9800 . ?
C11_2 O7_2 1.213(2) . ?
C11_2 O8_2 1.337(2) . ?
C12_2 O8_2 1.437(2) . ?
C12_2 H12A_2 0.9800 . ?
C12_2 H12B_2 0.9800 . ?
C12_2 H12C_2 0.9800 . ?
C0_2 H0A_2 0.9800 . ?
C0_2 H0B_2 0.9800 . ?
C0_2 H0C_2 0.9800 . ?
N1_3 C2_3 1.3351(17) . ?
N1_3 C1A_3 1.3729(15) . ?
C2_3 C3_3 1.4114(19) . ?
C2_3 C11_3 1.4897(18) . ?
C3_3 C4_3 1.369(2) . ?
C3_3 H3_3 0.9500 . ?
C4_3 C4A_3 1.413(2) . ?
C4_3 H4_3 0.9500 . ?
C4A_3 C1A_3 1.4046(17) . ?
C4A_3 C5_3 1.4342(18) . ?
C5_3 C6_3 1.363(2) . ?
C5_3 H5_3 0.9500 . ?
C6_3 C6A_3 1.4313(19) . ?
C6_3 H6_3 0.9500 . ?
C6A_3 C10_3 1.4054(16) . ?
C6A_3 C7_3 1.414(2) . ?
C7_3 C8_3 1.366(2) . ?
C7_3 H7_3 0.9500 . ?
C8_3 C9_3 1.4229(18) . ?
C8_3 H8_3 0.9500 . ?
C9_3 N10_3 1.3343(17) . ?
C9_3 C12_3 1.4907(19) . ?
N10_3 C10_3 1.3766(16) . ?
C10_3 C1A_3 1.4314(18) . ?
C11_3 H11A_3 0.9800 . ?
C11_3 H11B_3 0.9800 . ?
C11_3 H11C_3 0.9800 . ?
C12_3 H12A_3 0.9800 . ?
C12_3 H12B_3 0.9800 . ?
C12_3 H12C_3 0.9800 . ?

loop_
_geom_torsion_atom_site_label_1
_geom_torsion_atom_site_label_2
_geom_torsion_atom_site_label_3
_geom_torsion_atom_site_label_4
_geom_torsion
_geom_torsion_site_symmetry_1
_geom_torsion_site_symmetry_2
_geom_torsion_site_symmetry_3
_geom_torsion_site_symmetry_4
_geom_torsion_publ_flag
C10_2 O6_2 C9_2 O5_2 -3.7(2) . . . . ?
C10_2 O6_2 C9_2 C3_2 176.00(16) . . . . ?
C0_2 C1_2 C2_2 C3_2 -4.7(2) . . . . ?
C5_2 C1_2 C2_2 C3_2 179.11(12) . . . . ?
C0_2 C1_2 C2_2 C7_2 172.06(13) . . . . ?
C5_2 C1_2 C2_2 C7_2 -4.09(19) . . . . ?
C1_2 C2_2 C3_2 C4_2 -61.70(19) . . . . ?
C7_2 C2_2 C3_2 C4_2 121.39(14) . . . . ?
C1_2 C2_2 C3_2 C9_2 122.98(14) . . . . ?
C7_2 C2_2 C3_2 C9_2 -53.93(15) . . . . ?
O5_2 C9_2 C3_2 C4_2 -30.7(2) . . . . ?
O6_2 C9_2 C3_2 C4_2 149.63(13) . . . . ?
O5_2 C9_2 C3_2 C2_2 144.84(15) . . . . ?
O6_2 C9_2 C3_2 C2_2 -34.85(16) . . . . ?
C2_2 C3_2 C4_2 C11_2 -177.80(12) . . . . ?
C9_2 C3_2 C4_2 C11_2 -2.67(19) . . . . ?
C2_2 C3_2 C4_2 Pd_1 5.11(18) . . . . ?
C9_2 C3_2 C4_2 Pd_1 -179.76(9) . . . . ?
C2_2 C1_2 C5_2 O1_2 99.2(2) . . . . ?
C0_2 C1_2 C5_2 O1_2 -77.4(2) . . . . ?
C2_2 C1_2 C5_2 O2_2 -87.22(19) . . . . ?
C0_2 C1_2 C5_2 O2_2 96.17(18) . . . . ?
C1_2 C2_2 C7_2 O3_2 3.4(2) . . . . ?
C3_2 C2_2 C7_2 O3_2 -179.55(18) . . . . ?
C1_2 C2_2 C7_2 O4_2 -176.28(13) . . . . ?
C3_2 C2_2 C7_2 O4_2 0.82(17) . . . . ?
C3_2 C4_2 C11_2 O7_2 118.14(17) . . . . ?
Pd_1 C4_2 C11_2 O7_2 -64.50(19) . . . . ?
C3_2 C4_2 C11_2 O8_2 -64.43(17) . . . . ?
Pd_1 C4_2 C11_2 O8_2 112.94(12) . . . . ?
O7_2 C11_2 O8_2 C12_2 -2.4(2) . . . . ?
C4_2 C11_2 O8_2 C12_2 -179.88(15) . . . . ?
O3_2 C7_2 O4_2 C8_2 -7.7(3) . . . . ?
C2_2 C7_2 O4_2 C8_2 171.95(14) . . . . ?
O1_2 C5_2 O2_2 C6_2 -6.9(3) . . . . ?
C1_2 C5_2 O2_2 C6_2 179.5(2) . . . . ?
C1A_3 N1_3 C2_3 C3_3 -8.87(17) . . . . ?
Pd_1 N1_3 C2_3 C3_3 161.79(10) . . . . ?
C1A_3 N1_3 C2_3 C11_3 169.07(11) . . . . ?
Pd_1 N1_3 C2_3 C11_3 -20.27(17) . . . . ?
N1_3 C2_3 C3_3 C4_3 2.9(2) . . . . ?
C11_3 C2_3 C3_3 C4_3 -175.06(13) . . . . ?
C2_3 C3_3 C4_3 C4A_3 4.2(2) . . . . ?
C3_3 C4_3 C4A_3 C1A_3 -5.1(2) . . . . ?
C3_3 C4_3 C4A_3 C5_3 172.99(13) . . . . ?
C1A_3 C4A_3 C5_3 C6_3 2.6(2) . . . . ?
C4_3 C4A_3 C5_3 C6_3 -175.52(14) . . . . ?
C4A_3 C5_3 C6_3 C6A_3 1.1(2) . . . . ?
C5_3 C6_3 C6A_3 C10_3 -3.4(2) . . . . ?
C5_3 C6_3 C6A_3 C7_3 173.08(14) . . . . ?
C10_3 C6A_3 C7_3 C8_3 2.97(19) . . . . ?
C6_3 C6A_3 C7_3 C8_3 -173.56(13) . . . . ?
C6A_3 C7_3 C8_3 C9_3 -2.7(2) . . . . ?
C7_3 C8_3 C9_3 N10_3 -0.9(2) . . . . ?
C7_3 C8_3 C9_3 C12_3 178.33(13) . . . . ?
C8_3 C9_3 N10_3 C10_3 4.10(18) . . . . ?
C12_3 C9_3 N10_3 C10_3 -175.13(11) . . . . ?
C8_3 C9_3 N10_3 Pd_1 -159.31(10) . . . . ?
C12_3 C9_3 N10_3 Pd_1 21.47(18) . . . . ?
C9_3 N10_3 C10_3 C6A_3 -3.81(17) . . . . ?
Pd_1 N10_3 C10_3 C6A_3 163.56(10) . . . . ?
C9_3 N10_3 C10_3 C1A_3 171.21(11) . . . . ?
Pd_1 N10_3 C10_3 C1A_3 -21.42(12) . . . . ?
C7_3 C6A_3 C10_3 N10_3 0.25(18) . . . . ?
C6_3 C6A_3 C10_3 N10_3 176.88(12) . . . . ?
C7_3 C6A_3 C10_3 C1A_3 -174.69(11) . . . . ?
C6_3 C6A_3 C10_3 C1A_3 1.94(18) . . . . ?
C2_3 N1_3 C1A_3 C4A_3 7.93(17) . . . . ?
Pd_1 N1_3 C1A_3 C4A_3 -164.47(10) . . . . ?
C2_3 N1_3 C1A_3 C10_3 -167.27(11) . . . . ?
Pd_1 N1_3 C1A_3 C10_3 20.33(13) . . . . ?
C4_3 C4A_3 C1A_3 N1_3 -0.83(18) . . . . ?
C5_3 C4A_3 C1A_3 N1_3 -179.02(12) . . . . ?
C4_3 C4A_3 C1A_3 C10_3 174.25(12) . . . . ?
C5_3 C4A_3 C1A_3 C10_3 -3.95(18) . . . . ?
N10_3 C10_3 C1A_3 N1_3 1.78(16) . . . . ?
C6A_3 C10_3 C1A_3 N1_3 177.02(11) . . . . ?
N10_3 C10_3 C1A_3 C4A_3 -173.55(11) . . . . ?
C6A_3 C10_3 C1A_3 C4A_3 1.69(17) . . . . ?
